data_1522821
loop_
_publ_author_name
'Samson, S.'

_publ_section_title
;
 Die Kristallstruktur des Mg2 Zn11. Isomorphie zwischen Mg2 Zn11 und Mg2
 Cu6 Al5
;
_journal_name_full 'Acta Chemica Scandinavica (1-27,1973-42,1988)'
_journal_page_first 835
_journal_page_last 843
_journal_volume 3
_journal_year 1949
_chemical_formula_sum 'Mg2 Zn11'
_space_group_IT_number 200
_symmetry_space_group_name_Hall '-P 2 2 3'
_symmetry_space_group_name_H-M 'P m -3'
_cell_angle_alpha 90
_cell_angle_beta 90
_cell_angle_gamma 90
_cell_formula_units_Z 3
_cell_length_a 8.552
_cell_length_b 8.552
_cell_length_c 8.552
_cell_volume 625.465
_citation_journal_id_ASTM ACSAA4
_cod_data_source_file Samson_ACSAA4_1949_1109.cif
_cod_data_source_block Mg2Zn11
_cod_original_cell_volume 625.4651
_cod_database_code 1522821

loop_
_symmetry_equiv_pos_as_xyz
x,y,z
-x,-y,z
x,-y,-z
-x,y,-z
z,x,y
-z,-x,y
z,-x,-y
-z,x,-y
y,z,x
y,-z,-x
-y,z,-x
-y,-z,x
-x,-y,-z
x,y,-z
-x,y,z
x,-y,z
-z,-x,-y
z,x,-y
-z,x,y
z,-x,y
-y,-z,-x
-y,z,x
y,-z,x
y,z,-x

loop_
_atom_site_label
_atom_site_type_symbol
_atom_site_fract_x
_atom_site_fract_y
_atom_site_fract_z
_atom_site_occupancy
_atom_site_U_iso_or_equiv
Zn1 Zn 0.5 0.5 0.5 1 0.0
Zn2 Zn 0.235 0 0 1 0.0
Mg1 Mg 0.32 0 0.5 1 0.0
Zn4 Zn 0.222 0.222 0.222 1 0.0
Zn3 Zn 0.16 0.5 0 1 0.0
Zn5 Zn 0.5 0.243 0.343 1 0.0
